data_4133081
loop_
_publ_author_name
'Muessig, Jonas H.'
'Prieschl, Dominic'
'Dei\&senberger, Andrea'
'Dewhurst, Rian D.'
'Dietz, Maximilian'
'Jim\'enez-Halla, J Oscar C'
'Trumpp, Alexandra'
'Wang, Sunewang R.'
'Brunecker, Carina'
'Haefner, Alena'
'G\"artner, Annalena'
'Thiess, Torsten'
'B\"ohnke, Julian'
'Radacki, Krzysztof'
'Bertermann, R\"udiger'
'Marder, Todd B.'
'Braunschweig, Holger'

_publ_section_title
;
 Reactivity of Tetrahalo- and Difluorodiboranes(4) toward Lewis Basic
 Platinum(0): Bis(boryl), Borylborato, and Doubly Boryl-Bridged Platinum
 Complexes.
;
_journal_issue 40
_journal_name_full 'Journal of the American Chemical Society'
_journal_page_first 13056
_journal_page_last 13063
_journal_paper_doi 10.1021/jacs.8b08428
_journal_volume 140
_journal_year 2018
_chemical_formula_moiety 'C39 H64 B2 F2 P2 Pt'
_chemical_formula_sum 'C39 H64 B2 F2 P2 Pt'
_chemical_formula_weight 849.55
_space_group_crystal_system monoclinic
_space_group_IT_number 14
_space_group_name_Hall '-P 2ybc'
_space_group_name_H-M_alt 'P 1 21/c 1'
_atom_sites_solution_hydrogens geom
_atom_sites_solution_primary iterative
_atom_sites_solution_secondary difmap
_audit_creation_method SHELXL-2014/7
_cell_angle_alpha 90
_cell_angle_beta 97.135(14)
_cell_angle_gamma 90
_cell_formula_units_Z 4
_cell_length_a 9.3437(15)
_cell_length_b 12.3226(19)
_cell_length_c 33.839(8)
_cell_measurement_reflns_used 9041
_cell_measurement_temperature 100(2)
_cell_measurement_theta_max 26.74
_cell_measurement_theta_min 2.20
_cell_volume 3866.0(13)
_computing_cell_refinement 'Saint+ ver. V8.34A (Bruker AXS)'
_computing_data_collection 'APEX2 ver. 2014.9 (Bruker AXS)'
_computing_data_reduction 'Saint+ ver. V8.34A (Bruker AXS)'
_computing_molecular_graphics 'ShelXLe (Huebschle et all, 2011)'
_computing_publication_material 'SHELXL-2014/7 (Sheldrick, 2014)'
_computing_structure_refinement 'SHELXL-2014/7 (Sheldrick, 2014)'
_computing_structure_solution 'SHELXT (Sheldrick, 2014)'
_diffrn_ambient_temperature 100(2)
_diffrn_detector 'CMOS area detector (Photon 100)'
_diffrn_detector_area_resol_mean 10.24
_diffrn_measured_fraction_theta_full 1.000
_diffrn_measured_fraction_theta_max 1.000
_diffrn_measurement_device_type 'Bruker D8 Quest'
_diffrn_measurement_method '\f and \w scans'
_diffrn_radiation_monochromator 'multi-layer mirror'
_diffrn_radiation_type MoK\a
_diffrn_radiation_wavelength 0.71073
_diffrn_reflns_av_R_equivalents 0.0488
_diffrn_reflns_av_unetI/netI 0.0222
_diffrn_reflns_Laue_measured_fraction_full 1.000
_diffrn_reflns_Laue_measured_fraction_max 1.000
_diffrn_reflns_limit_h_max 11
_diffrn_reflns_limit_h_min -11
_diffrn_reflns_limit_k_max 15
_diffrn_reflns_limit_k_min -15
_diffrn_reflns_limit_l_max 41
_diffrn_reflns_limit_l_min -41
_diffrn_reflns_number 78896
_diffrn_reflns_point_group_measured_fraction_full 1.000
_diffrn_reflns_point_group_measured_fraction_max 1.000
_diffrn_reflns_theta_full 26.000
_diffrn_reflns_theta_max 26.020
_diffrn_reflns_theta_min 1.760
_diffrn_source 'microfocus sealed tube (Incoatec ImS)'
_exptl_absorpt_coefficient_mu 3.748
_exptl_absorpt_correction_T_max 0.7454
_exptl_absorpt_correction_T_min 0.5839
_exptl_absorpt_correction_type multi-scan
_exptl_absorpt_process_details 'SadAbs 2014/5 (Bruker AXS)'
_exptl_crystal_colour yellow
_exptl_crystal_density_diffrn 1.460
_exptl_crystal_description block
_exptl_crystal_F_000 1736
_exptl_crystal_size_max 0.25
_exptl_crystal_size_mid 0.09
_exptl_crystal_size_min 0.09
_refine_diff_density_max 0.902
_refine_diff_density_min -3.059
_refine_diff_density_rms 0.113
_refine_ls_extinction_method none
_refine_ls_goodness_of_fit_ref 1.182
_refine_ls_hydrogen_treatment constr
_refine_ls_matrix_type full
_refine_ls_number_parameters 424
_refine_ls_number_reflns 7611
_refine_ls_number_restraints 0
_refine_ls_restrained_S_all 1.182
_refine_ls_R_factor_all 0.0381
_refine_ls_R_factor_gt 0.0324
_refine_ls_shift/su_max 0.002
_refine_ls_shift/su_mean 0.000
_refine_ls_structure_factor_coef Fsqd
_refine_ls_weighting_details 'w=1/[\s^2^(Fo^2^)+(0.0338P)^2^+9.9257P] where P=(Fo^2^+2Fc^2^)/3'
_refine_ls_weighting_scheme calc
_refine_ls_wR_factor_gt 0.0727
_refine_ls_wR_factor_ref 0.0744
_reflns_Friedel_coverage 0.000
_reflns_number_gt 6961
_reflns_number_total 7611
_reflns_threshold_expression 'I > 2\s(I)'
_cod_data_source_file ja8b08428_si_009.cif
_cod_data_source_block 12
_cod_original_sg_symbol_H-M 'P 21/c'
_cod_database_code 4133081
_shelx_shelxl_version_number 2014/7
_shelx_space_group_comment
;
The symmetry employed for this shelxl refinement is uniquely defined
by the following loop, which should always be used as a source of
symmetry information in preference to the above space-group names.
They are only intended as comments.
;
_shelx_estimated_absorpt_t_min 0.454
_shelx_estimated_absorpt_t_max 0.729

loop_
_space_group_symop_operation_xyz
'x, y, z'
'-x, y+1/2, -z+1/2'
'-x, -y, -z'
'x, -y-1/2, z-1/2'

loop_
_atom_site_label
_atom_site_type_symbol
_atom_site_fract_x
_atom_site_fract_y
_atom_site_fract_z
_atom_site_U_iso_or_equiv
_atom_site_adp_type
_atom_site_occupancy
_atom_site_site_symmetry_order
_atom_site_calc_flag
_atom_site_refinement_flags_posn
_atom_site_refinement_flags_adp
P1 P 0.19274(10) 0.72456(8) 0.57667(3) 0.0114(2) Uani 1 1 d . .
Pt1 Pt 0.21560(2) 0.57277(2) 0.62035(2) 0.01053(6) Uani 1 1 d . .
C1 C 0.0118(4) 0.7839(3) 0.56359(12) 0.0140(8) Uani 1 1 d . .
H1 H -0.0265 0.7905 0.5898 0.017 Uiso 1 1 calc R U
F1 F 0.5323(3) 0.5721(2) 0.60925(9) 0.0277(6) Uani 1 1 d . .
B1 B 0.4026(5) 0.5289(4) 0.59802(15) 0.0175(10) Uani 1 1 d . .
P2 P 0.00894(11) 0.58685(8) 0.65392(3) 0.0121(2) Uani 1 1 d . .
C2 C -0.0947(4) 0.7048(4) 0.53963(14) 0.0194(9) Uani 1 1 d . .
H2A H -0.0689 0.6978 0.5122 0.023 Uiso 1 1 calc R U
H2B H -0.0857 0.6322 0.5522 0.023 Uiso 1 1 calc R U
F2 F 0.4098(3) 0.4541(2) 0.56959(8) 0.0260(6) Uani 1 1 d . .
B2 B 0.2906(5) 0.4349(4) 0.65327(13) 0.0138(9) Uani 1 1 d . .
C6 C -0.0077(5) 0.8980(3) 0.54565(15) 0.0224(10) Uani 1 1 d . .
H6A H 0.0171 0.8973 0.5180 0.027 Uiso 1 1 calc R U
H6B H 0.0582 0.9492 0.5614 0.027 Uiso 1 1 calc R U
C5 C -0.1641(5) 0.9360(4) 0.54558(15) 0.0260(10) Uani 1 1 d . .
H5A H -0.1869 0.9402 0.5733 0.031 Uiso 1 1 calc R U
H5B H -0.1752 1.0095 0.5338 0.031 Uiso 1 1 calc R U
C4 C -0.2691(5) 0.8589(4) 0.52193(15) 0.0273(11) Uani 1 1 d . .
H4A H -0.2526 0.8603 0.4936 0.033 Uiso 1 1 calc R U
H4B H -0.3691 0.8836 0.5235 0.033 Uiso 1 1 calc R U
C3 C -0.2512(5) 0.7433(4) 0.53765(15) 0.0266(11) Uani 1 1 d . .
H3A H -0.3142 0.6942 0.5201 0.032 Uiso 1 1 calc R U
H3B H -0.2818 0.7398 0.5646 0.032 Uiso 1 1 calc R U
C8 C 0.4573(4) 0.8176(3) 0.60889(14) 0.0192(9) Uani 1 1 d . .
H8A H 0.4976 0.7975 0.5842 0.023 Uiso 1 1 calc R U
H8B H 0.4697 0.7548 0.6272 0.023 Uiso 1 1 calc R U
C7 C 0.2971(4) 0.8422(3) 0.59893(13) 0.0161(9) Uani 1 1 d . .
H7 H 0.2866 0.9029 0.5791 0.019 Uiso 1 1 calc R U
C9 C 0.5407(5) 0.9142(4) 0.62813(15) 0.0264(10) Uani 1 1 d . .
H9A H 0.5371 0.9746 0.6087 0.032 Uiso 1 1 calc R U
H9B H 0.6430 0.8936 0.6353 0.032 Uiso 1 1 calc R U
C00N C 0.6325(4) 0.4868(4) 0.73047(13) 0.0173(9) Uani 1 1 d . .
H00N H 0.6672 0.5407 0.7493 0.021 Uiso 1 1 calc R U
C10 C 0.4790(5) 0.9526(4) 0.66539(15) 0.0247(10) Uani 1 1 d . .
H10A H 0.5309 1.0185 0.6761 0.030 Uiso 1 1 calc R U
H10B H 0.4923 0.8955 0.6861 0.030 Uiso 1 1 calc R U
C11 C 0.3187(5) 0.9778(4) 0.65525(14) 0.0227(10) Uani 1 1 d . .
H11A H 0.3069 1.0403 0.6367 0.027 Uiso 1 1 calc R U
H11B H 0.2783 0.9986 0.6799 0.027 Uiso 1 1 calc R U
C13 C 0.2728(4) 0.6986(3) 0.52991(12) 0.0136(8) Uani 1 1 d . .
H13 H 0.3763 0.6805 0.5386 0.016 Uiso 1 1 calc R U
C12 C 0.2339(4) 0.8797(3) 0.63590(14) 0.0188(9) Uani 1 1 d . .
H12A H 0.2374 0.8193 0.6553 0.023 Uiso 1 1 calc R U
H12B H 0.1316 0.9003 0.6286 0.023 Uiso 1 1 calc R U
C14 C 0.2763(5) 0.7951(3) 0.50112(13) 0.0186(9) Uani 1 1 d . .
H14A H 0.1763 0.8153 0.4905 0.022 Uiso 1 1 calc R U
H14B H 0.3214 0.8583 0.5158 0.022 Uiso 1 1 calc R U
C16 C 0.3008(5) 0.6668(4) 0.44459(13) 0.0195(9) Uani 1 1 d . .
H16A H 0.3610 0.6480 0.4235 0.023 Uiso 1 1 calc R U
H16B H 0.2016 0.6815 0.4317 0.023 Uiso 1 1 calc R U
C15 C 0.3608(5) 0.7674(4) 0.46652(13) 0.0212(9) Uani 1 1 d . .
H15A H 0.3560 0.8294 0.4478 0.025 Uiso 1 1 calc R U
H15B H 0.4634 0.7552 0.4769 0.025 Uiso 1 1 calc R U
C17 C 0.2985(5) 0.5717(4) 0.47329(13) 0.0201(9) Uani 1 1 d . .
H17A H 0.3985 0.5536 0.4846 0.024 Uiso 1 1 calc R U
H17B H 0.2565 0.5074 0.4586 0.024 Uiso 1 1 calc R U
C18 C 0.2104(5) 0.5985(3) 0.50706(13) 0.0165(9) Uani 1 1 d . .
H18A H 0.2117 0.5359 0.5254 0.020 Uiso 1 1 calc R U
H18B H 0.1090 0.6127 0.4960 0.020 Uiso 1 1 calc R U
C19 C 0.0379(5) 0.5585(4) 0.70703(13) 0.0208(9) Uani 1 1 d . .
H19A H 0.0816 0.4865 0.7115 0.031 Uiso 1 1 calc R U
H19B H -0.0547 0.5602 0.7178 0.031 Uiso 1 1 calc R U
H19C H 0.1024 0.6134 0.7205 0.031 Uiso 1 1 calc R U
C20 C -0.1298(4) 0.4886(4) 0.63661(14) 0.0205(9) Uani 1 1 d . .
H20A H -0.1646 0.5024 0.6085 0.031 Uiso 1 1 calc R U
H20B H -0.2102 0.4951 0.6525 0.031 Uiso 1 1 calc R U
H20C H -0.0895 0.4152 0.6395 0.031 Uiso 1 1 calc R U
C21 C -0.1021(5) 0.7088(4) 0.65546(14) 0.0221(10) Uani 1 1 d . .
H21A H -0.1541 0.7225 0.6290 0.033 Uiso 1 1 calc R U
H21B H -0.0402 0.7710 0.6637 0.033 Uiso 1 1 calc R U
H21C H -0.1716 0.6981 0.6746 0.033 Uiso 1 1 calc R U
C22 C 0.1916(4) 0.3293(3) 0.65550(12) 0.0127(8) Uani 1 1 d . .
C23 C 0.1141(4) 0.2819(3) 0.62146(12) 0.0156(8) Uani 1 1 d . .
C24 C 0.0203(4) 0.1938(3) 0.62520(13) 0.0170(9) Uani 1 1 d . .
H24 H -0.0299 0.1627 0.6018 0.020 Uiso 1 1 calc R U
C25 C -0.0008(4) 0.1516(3) 0.66164(13) 0.0170(9) Uani 1 1 d . .
C26 C 0.0784(4) 0.1958(3) 0.69510(13) 0.0161(9) Uani 1 1 d . .
H26 H 0.0662 0.1669 0.7205 0.019 Uiso 1 1 calc R U
C27 C 0.1755(4) 0.2814(3) 0.69295(12) 0.0144(8) Uani 1 1 d . .
C28 C 0.2609(5) 0.3162(3) 0.73201(12) 0.0178(9) Uani 1 1 d . .
H28A H 0.3588 0.2864 0.7338 0.027 Uiso 1 1 calc R U
H28B H 0.2134 0.2890 0.7543 0.027 Uiso 1 1 calc R U
H28C H 0.2657 0.3956 0.7332 0.027 Uiso 1 1 calc R U
C29 C 0.1263(5) 0.3223(4) 0.57997(12) 0.0191(9) Uani 1 1 d . .
H29A H 0.2241 0.3088 0.5735 0.029 Uiso 1 1 calc R U
H29B H 0.1063 0.4004 0.5786 0.029 Uiso 1 1 calc R U
H29C H 0.0565 0.2840 0.5609 0.029 Uiso 1 1 calc R U
C30 C -0.1049(5) 0.0589(4) 0.66523(15) 0.0249(10) Uani 1 1 d . .
H30A H -0.1982 0.0761 0.6499 0.037 Uiso 1 1 calc R U
H30B H -0.1176 0.0484 0.6933 0.037 Uiso 1 1 calc R U
H30C H -0.0663 -0.0077 0.6548 0.037 Uiso 1 1 calc R U
C31 C 0.4477(4) 0.4255(3) 0.67773(12) 0.0143(8) Uani 1 1 d . .
C32 C 0.5352(4) 0.3332(3) 0.67339(12) 0.0131(8) Uani 1 1 d . .
C33 C 0.6637(4) 0.3183(3) 0.69858(13) 0.0162(9) Uani 1 1 d . .
H33 H 0.7203 0.2557 0.6953 0.019 Uiso 1 1 calc R U
C34 C 0.7111(4) 0.3917(4) 0.72823(13) 0.0172(9) Uani 1 1 d . .
C35 C 0.5032(4) 0.5052(3) 0.70550(13) 0.0152(8) Uani 1 1 d . .
C36 C 0.4251(5) 0.6100(4) 0.71149(15) 0.0240(10) Uani 1 1 d . .
H36A H 0.3606 0.6276 0.6872 0.036 Uiso 1 1 calc R U
H36B H 0.4955 0.6686 0.7173 0.036 Uiso 1 1 calc R U
H36C H 0.3684 0.6020 0.7338 0.036 Uiso 1 1 calc R U
C37 C 0.4928(4) 0.2483(3) 0.64205(14) 0.0185(9) Uani 1 1 d . .
H37A H 0.4584 0.2838 0.6167 0.028 Uiso 1 1 calc R U
H37B H 0.4158 0.2028 0.6503 0.028 Uiso 1 1 calc R U
H37C H 0.5766 0.2029 0.6387 0.028 Uiso 1 1 calc R U
C38 C 0.8443(5) 0.3677(4) 0.75696(14) 0.0233(10) Uani 1 1 d . .
H38A H 0.9198 0.3385 0.7423 0.035 Uiso 1 1 calc R U
H38B H 0.8209 0.3143 0.7766 0.035 Uiso 1 1 calc R U
H38C H 0.8788 0.4347 0.7706 0.035 Uiso 1 1 calc R U

loop_
_atom_site_aniso_label
_atom_site_aniso_U_11
_atom_site_aniso_U_22
_atom_site_aniso_U_33
_atom_site_aniso_U_23
_atom_site_aniso_U_13
_atom_site_aniso_U_12
P1 0.0090(4) 0.0115(5) 0.0136(5) 0.0026(4) 0.0013(4) 0.0016(4)
Pt1 0.00824(8) 0.01130(8) 0.01211(8) 0.00275(6) 0.00151(5) 0.00146(6)
C1 0.0124(19) 0.0125(19) 0.017(2) 0.0048(16) -0.0002(15) 0.0001(16)
F1 0.0115(12) 0.0272(14) 0.0454(17) 0.0103(13) 0.0083(11) 0.0032(11)
B1 0.014(2) 0.015(2) 0.024(3) 0.006(2) 0.0041(19) 0.0050(19)
P2 0.0105(5) 0.0144(5) 0.0117(5) 0.0006(4) 0.0029(4) 0.0015(4)
C2 0.012(2) 0.017(2) 0.028(2) -0.0001(18) -0.0011(17) 0.0019(17)
F2 0.0268(14) 0.0234(14) 0.0310(15) 0.0017(11) 0.0159(12) 0.0084(11)
B2 0.018(2) 0.012(2) 0.011(2) -0.0011(18) 0.0011(17) 0.0029(19)
C6 0.016(2) 0.015(2) 0.037(3) 0.0130(19) 0.0041(19) 0.0053(17)
C5 0.019(2) 0.022(2) 0.037(3) 0.009(2) 0.005(2) 0.0069(19)
C4 0.017(2) 0.033(3) 0.032(3) 0.007(2) 0.0011(19) 0.010(2)
C3 0.013(2) 0.031(3) 0.035(3) 0.003(2) -0.0041(19) 0.0022(19)
C8 0.016(2) 0.017(2) 0.025(2) -0.0039(18) 0.0029(18) 0.0008(17)
C7 0.014(2) 0.014(2) 0.021(2) 0.0020(17) 0.0049(17) -0.0018(16)
C9 0.015(2) 0.027(3) 0.037(3) -0.007(2) 0.0027(19) -0.0065(19)
C00N 0.014(2) 0.020(2) 0.018(2) 0.0012(17) -0.0006(17) -0.0026(17)
C10 0.023(2) 0.018(2) 0.031(3) -0.0055(19) -0.0047(19) -0.0057(18)
C11 0.024(2) 0.020(2) 0.024(2) -0.0068(19) 0.0031(19) -0.0007(19)
C13 0.0125(19) 0.013(2) 0.016(2) 0.0029(16) 0.0027(15) -0.0008(15)
C12 0.0095(19) 0.012(2) 0.036(3) 0.0028(19) 0.0097(18) 0.0009(16)
C14 0.025(2) 0.014(2) 0.017(2) 0.0060(17) 0.0048(17) 0.0025(18)
C16 0.014(2) 0.027(2) 0.018(2) 0.0019(18) 0.0027(17) 0.0020(18)
C15 0.020(2) 0.025(2) 0.019(2) 0.0063(19) 0.0055(17) 0.0000(19)
C17 0.021(2) 0.021(2) 0.019(2) 0.0001(18) 0.0038(17) 0.0038(19)
C18 0.019(2) 0.010(2) 0.020(2) 0.0002(16) 0.0021(17) -0.0023(16)
C19 0.023(2) 0.025(2) 0.015(2) 0.0001(18) 0.0052(17) 0.0041(19)
C20 0.014(2) 0.026(2) 0.022(2) -0.0029(19) 0.0028(17) -0.0039(18)
C21 0.021(2) 0.024(2) 0.024(2) 0.0069(19) 0.0111(18) 0.0065(19)
C22 0.0102(19) 0.0104(19) 0.017(2) 0.0037(16) 0.0013(16) 0.0034(15)
C23 0.0159(19) 0.014(2) 0.017(2) -0.0017(17) 0.0018(16) 0.0043(17)
C24 0.0122(19) 0.015(2) 0.024(2) -0.0031(17) -0.0002(17) 0.0006(16)
C25 0.0103(19) 0.012(2) 0.029(2) -0.0004(17) 0.0014(17) 0.0030(16)
C26 0.016(2) 0.012(2) 0.022(2) 0.0059(16) 0.0070(17) 0.0020(16)
C27 0.0113(18) 0.016(2) 0.016(2) 0.0011(17) 0.0019(15) 0.0010(16)
C28 0.020(2) 0.019(2) 0.014(2) 0.0037(17) 0.0006(17) 0.0030(17)
C29 0.020(2) 0.021(2) 0.015(2) -0.0002(17) -0.0039(17) 0.0002(18)
C30 0.019(2) 0.018(2) 0.038(3) -0.001(2) 0.0040(19) -0.0010(18)
C31 0.0130(19) 0.0129(19) 0.017(2) 0.0043(17) 0.0015(15) 0.0021(16)
C32 0.0103(18) 0.0122(19) 0.017(2) 0.0037(16) 0.0025(16) -0.0013(15)
C33 0.0088(19) 0.016(2) 0.024(2) 0.0064(17) 0.0029(16) 0.0019(16)
C34 0.0124(19) 0.022(2) 0.017(2) 0.0082(17) 0.0025(16) -0.0005(17)
C35 0.0133(19) 0.0116(19) 0.020(2) 0.0046(16) 0.0003(16) 0.0002(16)
C36 0.021(2) 0.016(2) 0.032(3) -0.0034(19) -0.0090(19) 0.0047(18)
C37 0.014(2) 0.012(2) 0.030(2) -0.0024(17) 0.0031(17) 0.0009(16)
C38 0.016(2) 0.028(3) 0.024(2) 0.002(2) -0.0036(18) 0.0059(19)

loop_
_atom_type_symbol
_atom_type_description
_atom_type_scat_dispersion_real
_atom_type_scat_dispersion_imag
_atom_type_scat_source
C C 0.0033 0.0016 'International Tables Vol C Tables 4.2.6.8 and 6.1.1.4'
H H 0.0000 0.0000 'International Tables Vol C Tables 4.2.6.8 and 6.1.1.4'
B B 0.0013 0.0007 'International Tables Vol C Tables 4.2.6.8 and 6.1.1.4'
F F 0.0171 0.0103 'International Tables Vol C Tables 4.2.6.8 and 6.1.1.4'
P P 0.1023 0.0942 'International Tables Vol C Tables 4.2.6.8 and 6.1.1.4'
Pt Pt -1.7033 8.3905 'International Tables Vol C Tables 4.2.6.8 and 6.1.1.4'

loop_
_geom_angle_atom_site_label_1
_geom_angle_atom_site_label_2
_geom_angle_atom_site_label_3
_geom_angle
C1 P1 C7 101.98(19)
C1 P1 C13 108.53(18)
C7 P1 C13 103.48(18)
C1 P1 Pt1 118.03(13)
C7 P1 Pt1 111.14(14)
C13 P1 Pt1 112.27(13)
B1 Pt1 B2 74.97(18)
B1 Pt1 P2 167.34(14)
B2 Pt1 P2 92.47(13)
B1 Pt1 P1 89.59(14)
B2 Pt1 P1 164.40(13)
P2 Pt1 P1 103.02(4)
C6 C1 C2 109.4(3)
C6 C1 P1 121.3(3)
C2 C1 P1 112.7(3)
C6 C1 H1 103.8
C2 C1 H1 103.8
P1 C1 H1 103.8
F1 B1 F2 110.7(4)
F1 B1 Pt1 124.9(3)
F2 B1 Pt1 124.3(3)
C20 P2 C19 101.7(2)
C20 P2 C21 99.9(2)
C19 P2 C21 98.3(2)
C20 P2 Pt1 112.88(15)
C19 P2 Pt1 115.50(15)
C21 P2 Pt1 125.00(14)
C3 C2 C1 112.1(4)
C3 C2 H2A 109.2
C1 C2 H2A 109.2
C3 C2 H2B 109.2
C1 C2 H2B 109.2
H2A C2 H2B 107.9
C31 B2 C22 114.6(3)
C31 B2 Pt1 123.8(3)
C22 B2 Pt1 121.6(3)
C1 C6 C5 110.3(4)
C1 C6 H6A 109.6
C5 C6 H6A 109.6
C1 C6 H6B 109.6
C5 C6 H6B 109.6
H6A C6 H6B 108.1
C4 C5 C6 111.3(4)
C4 C5 H5A 109.4
C6 C5 H5A 109.4
C4 C5 H5B 109.4
C6 C5 H5B 109.4
H5A C5 H5B 108.0
C5 C4 C3 111.4(4)
C5 C4 H4A 109.3
C3 C4 H4A 109.3
C5 C4 H4B 109.3
C3 C4 H4B 109.3
H4A C4 H4B 108.0
C4 C3 C2 111.6(4)
C4 C3 H3A 109.3
C2 C3 H3A 109.3
C4 C3 H3B 109.3
C2 C3 H3B 109.3
H3A C3 H3B 108.0
C7 C8 C9 112.0(4)
C7 C8 H8A 109.2
C9 C8 H8A 109.2
C7 C8 H8B 109.2
C9 C8 H8B 109.2
H8A C8 H8B 107.9
C12 C7 C8 110.5(4)
C12 C7 P1 109.5(3)
C8 C7 P1 112.7(3)
C12 C7 H7 108.0
C8 C7 H7 108.0
P1 C7 H7 108.0
C8 C9 C10 111.7(4)
C8 C9 H9A 109.3
C10 C9 H9A 109.3
C8 C9 H9B 109.3
C10 C9 H9B 109.3
H9A C9 H9B 107.9
C34 C00N C35 121.6(4)
C34 C00N H00N 119.2
C35 C00N H00N 119.2
C9 C10 C11 109.8(4)
C9 C10 H10A 109.7
C11 C10 H10A 109.7
C9 C10 H10B 109.7
C11 C10 H10B 109.7
H10A C10 H10B 108.2
C10 C11 C12 111.9(4)
C10 C11 H11A 109.2
C12 C11 H11A 109.2
C10 C11 H11B 109.2
C12 C11 H11B 109.2
H11A C11 H11B 107.9
C18 C13 C14 109.8(3)
C18 C13 P1 113.6(3)
C14 C13 P1 116.6(3)
C18 C13 H13 105.3
C14 C13 H13 105.3
P1 C13 H13 105.3
C7 C12 C11 110.8(3)
C7 C12 H12A 109.5
C11 C12 H12A 109.5
C7 C12 H12B 109.5
C11 C12 H12B 109.5
H12A C12 H12B 108.1
C15 C14 C13 111.4(3)
C15 C14 H14A 109.3
C13 C14 H14A 109.3
C15 C14 H14B 109.3
C13 C14 H14B 109.3
H14A C14 H14B 108.0
C15 C16 C17 110.5(4)
C15 C16 H16A 109.5
C17 C16 H16A 109.5
C15 C16 H16B 109.5
C17 C16 H16B 109.5
H16A C16 H16B 108.1
C16 C15 C14 111.2(4)
C16 C15 H15A 109.4
C14 C15 H15A 109.4
C16 C15 H15B 109.4
C14 C15 H15B 109.4
H15A C15 H15B 108.0
C16 C17 C18 111.2(4)
C16 C17 H17A 109.4
C18 C17 H17A 109.4
C16 C17 H17B 109.4
C18 C17 H17B 109.4
H17A C17 H17B 108.0
C17 C18 C13 110.2(3)
C17 C18 H18A 109.6
C13 C18 H18A 109.6
C17 C18 H18B 109.6
C13 C18 H18B 109.6
H18A C18 H18B 108.1
P2 C19 H19A 109.5
P2 C19 H19B 109.5
H19A C19 H19B 109.5
P2 C19 H19C 109.5
H19A C19 H19C 109.5
H19B C19 H19C 109.5
P2 C20 H20A 109.5
P2 C20 H20B 109.5
H20A C20 H20B 109.5
P2 C20 H20C 109.5
H20A C20 H20C 109.5
H20B C20 H20C 109.5
P2 C21 H21A 109.5
P2 C21 H21B 109.5
H21A C21 H21B 109.5
P2 C21 H21C 109.5
H21A C21 H21C 109.5
H21B C21 H21C 109.5
C23 C22 C27 117.1(4)
C23 C22 B2 122.6(4)
C27 C22 B2 120.3(4)
C22 C23 C24 120.5(4)
C22 C23 C29 122.3(4)
C24 C23 C29 117.2(4)
C25 C24 C23 122.1(4)
C25 C24 H24 118.9
C23 C24 H24 118.9
C24 C25 C26 117.6(4)
C24 C25 C30 121.5(4)
C26 C25 C30 120.9(4)
C25 C26 C27 122.5(4)
C25 C26 H26 118.7
C27 C26 H26 118.7
C26 C27 C22 120.0(4)
C26 C27 C28 116.2(4)
C22 C27 C28 123.8(4)
C27 C28 H28A 109.5
C27 C28 H28B 109.5
H28A C28 H28B 109.5
C27 C28 H28C 109.5
H28A C28 H28C 109.5
H28B C28 H28C 109.5
C23 C29 H29A 109.5
C23 C29 H29B 109.5
H29A C29 H29B 109.5
C23 C29 H29C 109.5
H29A C29 H29C 109.5
H29B C29 H29C 109.5
C25 C30 H30A 109.5
C25 C30 H30B 109.5
H30A C30 H30B 109.5
C25 C30 H30C 109.5
H30A C30 H30C 109.5
H30B C30 H30C 109.5
C35 C31 C32 117.2(4)
C35 C31 B2 122.2(4)
C32 C31 B2 120.6(4)
C33 C32 C31 120.4(4)
C33 C32 C37 118.0(4)
C31 C32 C37 121.6(4)
C34 C33 C32 122.0(4)
C34 C33 H33 119.0
C32 C33 H33 119.0
C33 C34 C00N 117.9(4)
C33 C34 C38 120.2(4)
C00N C34 C38 121.9(4)
C00N C35 C31 120.4(4)
C00N C35 C36 116.8(4)
C31 C35 C36 122.7(4)
C35 C36 H36A 109.5
C35 C36 H36B 109.5
H36A C36 H36B 109.5
C35 C36 H36C 109.5
H36A C36 H36C 109.5
H36B C36 H36C 109.5
C32 C37 H37A 109.5
C32 C37 H37B 109.5
H37A C37 H37B 109.5
C32 C37 H37C 109.5
H37A C37 H37C 109.5
H37B C37 H37C 109.5
C34 C38 H38A 109.5
C34 C38 H38B 109.5
H38A C38 H38B 109.5
C34 C38 H38C 109.5
H38A C38 H38C 109.5
H38B C38 H38C 109.5

loop_
_geom_bond_atom_site_label_1
_geom_bond_atom_site_label_2
_geom_bond_distance
P1 C1 1.844(4)
P1 C7 1.854(4)
P1 C13 1.860(4)
P1 Pt1 2.3772(11)
Pt1 B1 2.060(5)
Pt1 B2 2.104(5)
Pt1 P2 2.3650(11)
C1 C6 1.534(5)
C1 C2 1.549(6)
C1 H1 1.0000
F1 B1 1.335(6)
B1 F2 1.341(6)
P2 C20 1.817(4)
P2 C19 1.818(4)
P2 C21 1.831(4)
C2 C3 1.530(6)
C2 H2A 0.9900
C2 H2B 0.9900
B2 C31 1.597(6)
B2 C22 1.603(6)
C6 C5 1.534(6)
C6 H6A 0.9900
C6 H6B 0.9900
C5 C4 1.520(7)
C5 H5A 0.9900
C5 H5B 0.9900
C4 C3 1.523(7)
C4 H4A 0.9900
C4 H4B 0.9900
C3 H3A 0.9900
C3 H3B 0.9900
C8 C7 1.524(6)
C8 C9 1.524(6)
C8 H8A 0.9900
C8 H8B 0.9900
C7 C12 1.520(6)
C7 H7 1.0000
C9 C10 1.525(7)
C9 H9A 0.9900
C9 H9B 0.9900
C00N C34 1.390(6)
C00N C35 1.405(6)
C00N H00N 0.9500
C10 C11 1.526(6)
C10 H10A 0.9900
C10 H10B 0.9900
C11 C12 1.547(6)
C11 H11A 0.9900
C11 H11B 0.9900
C13 C18 1.532(5)
C13 C14 1.540(5)
C13 H13 1.0000
C12 H12A 0.9900
C12 H12B 0.9900
C14 C15 1.530(6)
C14 H14A 0.9900
C14 H14B 0.9900
C16 C15 1.517(6)
C16 C17 1.524(6)
C16 H16A 0.9900
C16 H16B 0.9900
C15 H15A 0.9900
C15 H15B 0.9900
C17 C18 1.525(6)
C17 H17A 0.9900
C17 H17B 0.9900
C18 H18A 0.9900
C18 H18B 0.9900
C19 H19A 0.9800
C19 H19B 0.9800
C19 H19C 0.9800
C20 H20A 0.9800
C20 H20B 0.9800
C20 H20C 0.9800
C21 H21A 0.9800
C21 H21B 0.9800
C21 H21C 0.9800
C22 C23 1.409(6)
C22 C27 1.423(6)
C23 C24 1.410(6)
C23 C29 1.507(6)
C24 C25 1.375(6)
C24 H24 0.9500
C25 C26 1.385(6)
C25 C30 1.515(6)
C26 C27 1.400(6)
C26 H26 0.9500
C27 C28 1.518(6)
C28 H28A 0.9800
C28 H28B 0.9800
C28 H28C 0.9800
C29 H29A 0.9800
C29 H29B 0.9800
C29 H29C 0.9800
C30 H30A 0.9800
C30 H30B 0.9800
C30 H30C 0.9800
C31 C35 1.412(6)
C31 C32 1.419(6)
C32 C33 1.395(6)
C32 C37 1.507(6)
C33 C34 1.383(6)
C33 H33 0.9500
C34 C38 1.511(6)
C35 C36 1.510(6)
C36 H36A 0.9800
C36 H36B 0.9800
C36 H36C 0.9800
C37 H37A 0.9800
C37 H37B 0.9800
C37 H37C 0.9800
C38 H38A 0.9800
C38 H38B 0.9800
C38 H38C 0.9800

loop_
_geom_torsion_atom_site_label_1
_geom_torsion_atom_site_label_2
_geom_torsion_atom_site_label_3
_geom_torsion_atom_site_label_4
_geom_torsion
C7 P1 C1 C6 40.8(4)
C13 P1 C1 C6 -68.0(4)
Pt1 P1 C1 C6 162.8(3)
C7 P1 C1 C2 173.3(3)
C13 P1 C1 C2 64.5(3)
Pt1 P1 C1 C2 -64.6(3)
C6 C1 C2 C3 -55.7(5)
P1 C1 C2 C3 166.2(3)
C2 C1 C6 C5 57.6(5)
P1 C1 C6 C5 -168.5(3)
C1 C6 C5 C4 -58.8(5)
C6 C5 C4 C3 56.3(5)
C5 C4 C3 C2 -53.6(5)
C1 C2 C3 C4 53.8(5)
C9 C8 C7 C12 -55.7(5)
C9 C8 C7 P1 -178.5(3)
C1 P1 C7 C12 62.2(3)
C13 P1 C7 C12 174.8(3)
Pt1 P1 C7 C12 -64.5(3)
C1 P1 C7 C8 -174.4(3)
C13 P1 C7 C8 -61.7(3)
Pt1 P1 C7 C8 59.0(3)
C7 C8 C9 C10 56.2(5)
C8 C9 C10 C11 -55.3(5)
C9 C10 C11 C12 55.7(5)
C1 P1 C13 C18 -76.1(3)
C7 P1 C13 C18 176.2(3)
Pt1 P1 C13 C18 56.2(3)
C1 P1 C13 C14 53.1(3)
C7 P1 C13 C14 -54.7(3)
Pt1 P1 C13 C14 -174.6(3)
C8 C7 C12 C11 55.2(5)
P1 C7 C12 C11 179.9(3)
C10 C11 C12 C7 -56.4(5)
C18 C13 C14 C15 -56.1(5)
P1 C13 C14 C15 173.0(3)
C17 C16 C15 C14 -55.7(5)
C13 C14 C15 C16 55.7(5)
C15 C16 C17 C18 57.5(5)
C16 C17 C18 C13 -58.5(5)
C14 C13 C18 C17 57.1(4)
P1 C13 C18 C17 -170.4(3)
C31 B2 C22 C23 -132.3(4)
Pt1 B2 C22 C23 47.6(5)
C31 B2 C22 C27 49.6(5)
Pt1 B2 C22 C27 -130.5(3)
C27 C22 C23 C24 2.8(6)
B2 C22 C23 C24 -175.4(4)
C27 C22 C23 C29 -177.6(4)
B2 C22 C23 C29 4.2(6)
C22 C23 C24 C25 0.7(6)
C29 C23 C24 C25 -178.9(4)
C23 C24 C25 C26 -2.6(6)
C23 C24 C25 C30 178.4(4)
C24 C25 C26 C27 0.9(6)
C30 C25 C26 C27 180.0(4)
C25 C26 C27 C22 2.6(6)
C25 C26 C27 C28 -176.3(4)
C23 C22 C27 C26 -4.4(6)
B2 C22 C27 C26 173.9(4)
C23 C22 C27 C28 174.5(4)
B2 C22 C27 C28 -7.3(6)
C22 B2 C31 C35 -128.3(4)
Pt1 B2 C31 C35 51.8(5)
C22 B2 C31 C32 49.0(5)
Pt1 B2 C31 C32 -130.9(4)
C35 C31 C32 C33 6.2(6)
B2 C31 C32 C33 -171.3(4)
C35 C31 C32 C37 -174.4(4)
B2 C31 C32 C37 8.1(6)
C31 C32 C33 C34 -0.4(6)
C37 C32 C33 C34 -179.9(4)
C32 C33 C34 C00N -5.0(6)
C32 C33 C34 C38 174.9(4)
C35 C00N C34 C33 4.6(6)
C35 C00N C34 C38 -175.4(4)
C34 C00N C35 C31 1.3(6)
C34 C00N C35 C36 178.2(4)
C32 C31 C35 C00N -6.6(6)
B2 C31 C35 C00N 170.9(4)
C32 C31 C35 C36 176.6(4)
B2 C31 C35 C36 -5.9(6)
